data_7115204
loop_
_publ_author_name
'Avalos, Mart\'in'
'Babiano, Reyes'
'Cintas, Pedro'
'Jim\'enez, Jos\'e L.'
'L\'opez, Ignacio'
'Palacios, Juan C.'
'Hursthouse, Michael B.'
'Light, Mark E.'

_publ_section_title
;
 Unexpected formation of \b-lactams and penem isosteres from mesoionics:
 sequential ring-opening--rearrangement of [3 + 2] cycloadducts
;
_journal_issue 16
_journal_name_full 'Chemical Communications'
_journal_page_first 1589
_journal_paper_doi 10.1039/a904333k
_journal_year 1999
_chemical_formula_sum 'C31 H28 N2 O3 S'
_chemical_formula_weight 508.61
_chemical_name_systematic
; 
? 
;
_space_group_IT_number 14
_symmetry_cell_setting monoclinic
_symmetry_space_group_name_Hall '-P 2ybc'
_symmetry_space_group_name_H-M 'P 1 21/c 1'
_atom_sites_solution_hydrogens difmap
_atom_sites_solution_primary direct
_atom_sites_solution_secondary difmap
_audit_creation_method SHELXL-97
_cell_angle_alpha 90
_cell_angle_beta 92.1722(18)
_cell_angle_gamma 90
_cell_formula_units_Z 4
_cell_length_a 11.3385(3)
_cell_length_b 22.6660(7)
_cell_length_c 10.2516(4)
_cell_measurement_reflns_used na
_cell_measurement_temperature 150(2)
_cell_measurement_theta_max na
_cell_measurement_theta_min na
_cell_volume 2632.75(15)
_computing_cell_refinement 'DENZO and COLLECT'
_computing_data_collection
;
DENZO (Otwinowski and MInor, 1997), COLLECT (Hooft, 1998)
;
_computing_data_reduction 'DENZO and COLLECT'
_computing_molecular_graphics ORTEP
_computing_publication_material CIFTAB
_computing_structure_refinement 'SHELXL-97 (Sheldrick, 1997)'
_computing_structure_solution 'SHELXS-97 (Sheldrick, 1990)'
_diffrn_ambient_temperature 150(2)
_diffrn_detector_area_resol_mean '9.091 pixels/mm'
_diffrn_measured_fraction_theta_full 0.958
_diffrn_measured_fraction_theta_max 0.958
_diffrn_measurement_device_type 'Enraf Nonius KappaCCD area detector'
_diffrn_measurement_method 'Phi and Omega scans to fill Ewald sphere'
_diffrn_radiation_monochromator graphite
_diffrn_radiation_source 'Enraf Nonius FR591 rotating anode'
_diffrn_radiation_type MoK\a
_diffrn_radiation_wavelength 0.71073
_diffrn_reflns_av_R_equivalents 0.0633
_diffrn_reflns_av_sigmaI/netI 0.0587
_diffrn_reflns_limit_h_max 14
_diffrn_reflns_limit_h_min -14
_diffrn_reflns_limit_k_max 28
_diffrn_reflns_limit_k_min -28
_diffrn_reflns_limit_l_max 12
_diffrn_reflns_limit_l_min -12
_diffrn_reflns_number 24655
_diffrn_reflns_theta_full 26.39
_diffrn_reflns_theta_max 26.39
_diffrn_reflns_theta_min 2.01
_diffrn_standards_decay_% na
_diffrn_standards_interval_count na
_diffrn_standards_interval_time na
_diffrn_standards_number 'not measured'
_exptl_absorpt_coefficient_mu 0.158
_exptl_absorpt_correction_T_max 0.9843
_exptl_absorpt_correction_T_min 0.9393
_exptl_absorpt_correction_type 'Empirical, SORTAV'
_exptl_crystal_colour colourless
_exptl_crystal_density_diffrn 1.283
_exptl_crystal_density_meas ?
_exptl_crystal_density_method 'not measured'
_exptl_crystal_description plate
_exptl_crystal_F_000 1072
_exptl_crystal_size_max 0.40
_exptl_crystal_size_mid 0.20
_exptl_crystal_size_min 0.10
_refine_diff_density_max 0.226
_refine_diff_density_min -0.271
_refine_diff_density_rms 0.051
_refine_ls_extinction_coef yes
_refine_ls_extinction_method none
_refine_ls_goodness_of_fit_ref 0.998
_refine_ls_hydrogen_treatment refine
_refine_ls_matrix_type full
_refine_ls_number_parameters 446
_refine_ls_number_reflns 5299
_refine_ls_number_restraints 0
_refine_ls_restrained_S_all 0.998
_refine_ls_R_factor_all 0.0765
_refine_ls_R_factor_gt 0.0443
_refine_ls_shift/su_max 0.007
_refine_ls_shift/su_mean 0.000
_refine_ls_structure_factor_coef Fsqd
_refine_ls_weighting_details 'w=1/[\s^2^(Fo^2^)+(0.0663P)^2^+0.0000P] where P=(Fo^2^+2Fc^2^)/3'
_refine_ls_weighting_scheme calc
_refine_ls_wR_factor_gt 0.1031
_refine_ls_wR_factor_ref 0.1171
_reflns_number_gt 3671
_reflns_number_total 5299
_reflns_threshold_expression >2sigma(I)
_cod_data_source_file 904333k.txt
_cod_data_source_block s92a
_cod_depositor_comments
;
The following automatic conversions were performed:

'_exptl_crystal_density_meas' value 'not measured' was changed to '?'
- the value is perceived as not measured.

Automatic conversion script
Id: cif_fix_values 3008 2015-01-20 13:52:24Z robertas 

The following automatic conversions were performed:

'_symmetry_cell_setting' tag value 'Monoclinic P' was replaced with
'monoclinic' value as specified in the replacement file
'/home/robertas/cod-tools/perl-scripts/inputs/replacement_values.lst'.

Automatic conversion script
Id: cif_fix_values 3143 2015-03-26 13:38:13Z robertas 

The following automatic conversions were performed:

'_refine_ls_weighting_scheme' value 'calc
w=1/[\s^2^(Fo^2^)+(0.0663P)^2^+0.0000P] where P=(Fo^2^+2Fc^2^)/3' was
changed to 'calc'. New tag '_refine_ls_weighting_details' was
created. The value of the new tag was set to
'w=1/[\s^2^(Fo^2^)+(0.0663P)^2^+0.0000P] where P=(Fo^2^+2Fc^2^)/3'.

Automatic conversion script
Id: cif_fix_values 3143 2015-03-26 13:38:13Z robertas 
;
_cod_original_sg_symbol_H-M P2(1)/c
_cod_database_code 7115204

loop_
_symmetry_equiv_pos_as_xyz
'x, y, z'
'-x, y+1/2, -z+1/2'
'-x, -y, -z'
'x, -y-1/2, z-1/2'

loop_
_atom_site_label
_atom_site_type_symbol
_atom_site_fract_x
_atom_site_fract_y
_atom_site_fract_z
_atom_site_U_iso_or_equiv
_atom_site_adp_type
_atom_site_occupancy
_atom_site_calc_flag
S1 S 0.74311(4) 0.02559(2) 0.99101(4) 0.02762(15) Uani 1 d
O1 O 0.87006(11) 0.00902(6) 0.78149(13) 0.0332(3) Uani 1 d
O3 O 0.86998(11) 0.14929(6) 0.84673(12) 0.0317(3) Uani 1 d
O2 O 0.15526(11) 0.10068(6) 0.61232(13) 0.0338(3) Uani 1 d
N1 N 0.89728(13) -0.05895(6) 0.94350(15) 0.0272(4) Uani 1 d
N2 N 0.72257(13) 0.11456(6) 0.69642(15) 0.0258(4) Uani 1 d
C20 C 0.45992(17) 0.13259(8) 0.70054(18) 0.0256(4) Uani 1 d
C17 C 0.78216(16) 0.12200(8) 0.81431(18) 0.0254(4) Uani 1 d
C6 C 0.91842(16) -0.14757(8) 0.80530(18) 0.0288(4) Uani 1 d
C26 C 0.74513(16) 0.13401(8) 0.56940(17) 0.0243(4) Uani 1 d
C21 C 0.34184(17) 0.13906(9) 0.66736(18) 0.0271(4) Uani 1 d
C19 C 0.51203(16) 0.07712(8) 0.70810(16) 0.0242(4) Uani 1 d
C11 C 0.60823(17) 0.12175(8) 0.96467(17) 0.0264(4) Uani 1 d
C22 C 0.27195(16) 0.08937(8) 0.64188(17) 0.0267(4) Uani 1 d
C9 C 0.84804(16) -0.01045(8) 0.88952(18) 0.0262(4) Uani 1 d
C23 C 0.32098(18) 0.03379(9) 0.6500(2) 0.0312(5) Uani 1 d
C24 C 0.44159(18) 0.02827(9) 0.68234(18) 0.0295(5) Uani 1 d
C18 C 0.64034(16) 0.06886(8) 0.74235(17) 0.0249(4) Uani 1 d
C8 C 0.8674(2) -0.08163(11) 1.0719(2) 0.0359(5) Uani 1 d
C10 C 0.69097(16) 0.08498(8) 0.88518(17) 0.0250(4) Uani 1 d
C31 C 0.67495(19) 0.11422(9) 0.46413(19) 0.0328(5) Uani 1 d
C7 C 0.97899(18) -0.09474(9) 0.8679(2) 0.0306(5) Uani 1 d
C12 C 0.50862(18) 0.09603(9) 1.01719(19) 0.0312(5) Uani 1 d
C29 C 0.7856(2) 0.17401(10) 0.3192(2) 0.0402(5) Uani 1 d
C27 C 0.83535(18) 0.17413(9) 0.5495(2) 0.0333(5) Uani 1 d
C30 C 0.6956(2) 0.13455(10) 0.3398(2) 0.0395(5) Uani 1 d
C13 C 0.4289(2) 0.12967(10) 1.0841(2) 0.0399(5) Uani 1 d
C16 C 0.6261(2) 0.18184(9) 0.9823(2) 0.0370(5) Uani 1 d
C5 C 0.94561(19) -0.20411(9) 0.8480(2) 0.0393(5) Uani 1 d
C28 C 0.8553(2) 0.19364(10) 0.4240(2) 0.0395(5) Uani 1 d
C1 C 0.8368(2) -0.14066(10) 0.7034(2) 0.0416(6) Uani 1 d
C3 C 0.8146(2) -0.24512(11) 0.6840(2) 0.0490(6) Uani 1 d
C4 C 0.8947(2) -0.25294(11) 0.7874(3) 0.0492(6) Uani 1 d
C15 C 0.5453(2) 0.21543(11) 1.0481(2) 0.0515(6) Uani 1 d
C14 C 0.4470(2) 0.18950(11) 1.0993(2) 0.0493(6) Uani 1 d
C2 C 0.7845(3) -0.18938(11) 0.6435(2) 0.0520(7) Uani 1 d
C25 C 0.0819(2) 0.05203(11) 0.5728(3) 0.0403(5) Uani 1 d
H21 H 0.3059(16) 0.1793(9) 0.6571(17) 0.028(5) Uiso 1 d
H20 H 0.5060(16) 0.1666(9) 0.7156(16) 0.023(5) Uiso 1 d
H18 H 0.6681(15) 0.0276(8) 0.7200(16) 0.018(4) Uiso 1 d
H3 H 0.783(2) -0.2777(11) 0.640(2) 0.050(7) Uiso 1 d
H7A H 1.0110(16) -0.0687(8) 0.8012(18) 0.029(5) Uiso 1 d
H16 H 0.6945(19) 0.2008(9) 0.9493(19) 0.035(6) Uiso 1 d
H25B H 0.114(2) 0.0310(10) 0.499(2) 0.053(7) Uiso 1 d
H7B H 1.0441(17) -0.1082(8) 0.9310(18) 0.026(5) Uiso 1 d
H31 H 0.6148(18) 0.0866(9) 0.4802(18) 0.033(5) Uiso 1 d
H14 H 0.389(2) 0.2116(11) 1.148(2) 0.059(7) Uiso 1 d
H1 H 0.8154(19) -0.1006(10) 0.678(2) 0.048(6) Uiso 1 d
H27 H 0.8838(18) 0.1887(8) 0.624(2) 0.035(6) Uiso 1 d
H24 H 0.4800(17) -0.0106(9) 0.6917(18) 0.034(5) Uiso 1 d
H30 H 0.645(2) 0.1202(9) 0.264(2) 0.050(7) Uiso 1 d
H23 H 0.2735(18) -0.0009(9) 0.6351(19) 0.039(6) Uiso 1 d
H29 H 0.7984(19) 0.1889(9) 0.233(2) 0.046(6) Uiso 1 d
H12 H 0.4941(18) 0.0528(10) 1.0060(19) 0.041(6) Uiso 1 d
H13 H 0.360(2) 0.1082(9) 1.120(2) 0.040(6) Uiso 1 d
H4 H 0.913(2) -0.2913(12) 0.813(2) 0.063(8) Uiso 1 d
H5 H 0.999(2) -0.2084(9) 0.919(2) 0.046(7) Uiso 1 d
H28 H 0.915(2) 0.2206(11) 0.410(2) 0.055(7) Uiso 1 d
H25A H 0.075(2) 0.0203(11) 0.646(2) 0.059(7) Uiso 1 d
H15 H 0.560(2) 0.2565(12) 1.058(3) 0.072(8) Uiso 1 d
H2 H 0.728(2) -0.1832(12) 0.574(3) 0.071(9) Uiso 1 d
H25C H 0.006(2) 0.0692(10) 0.551(2) 0.053(7) Uiso 1 d
H8A H 0.800(3) -0.1040(14) 1.064(3) 0.096(11) Uiso 1 d
H8B H 0.925(3) -0.1044(15) 1.109(3) 0.096(11) Uiso 1 d
H8C H 0.855(3) -0.0491(16) 1.137(3) 0.112(11) Uiso 1 d

loop_
_atom_site_aniso_label
_atom_site_aniso_U_11
_atom_site_aniso_U_22
_atom_site_aniso_U_33
_atom_site_aniso_U_23
_atom_site_aniso_U_13
_atom_site_aniso_U_12
S1 0.0300(3) 0.0259(3) 0.0271(3) 0.00383(19) 0.00229(19) 0.0021(2)
O1 0.0352(8) 0.0331(8) 0.0318(8) 0.0091(6) 0.0088(6) 0.0027(6)
O3 0.0271(7) 0.0315(8) 0.0359(8) 0.0027(6) -0.0056(6) -0.0059(6)
O2 0.0237(7) 0.0371(8) 0.0403(8) -0.0004(6) -0.0035(6) -0.0025(6)
N1 0.0287(9) 0.0255(9) 0.0273(9) 0.0037(6) 0.0012(7) 0.0034(7)
N2 0.0252(8) 0.0257(9) 0.0263(9) 0.0009(6) -0.0011(7) -0.0036(7)
C20 0.0289(10) 0.0217(10) 0.0262(10) -0.0005(8) -0.0010(8) -0.0055(9)
C17 0.0258(10) 0.0218(10) 0.0285(11) 0.0010(8) -0.0014(8) 0.0024(8)
C6 0.0271(10) 0.0282(11) 0.0317(11) 0.0036(8) 0.0094(8) 0.0036(9)
C26 0.0243(10) 0.0223(10) 0.0264(10) -0.0007(8) 0.0025(8) 0.0039(8)
C21 0.0328(11) 0.0231(11) 0.0251(10) 0.0019(8) -0.0006(8) -0.0008(9)
C19 0.0274(10) 0.0241(10) 0.0210(10) 0.0007(7) 0.0005(8) -0.0024(8)
C11 0.0279(10) 0.0252(10) 0.0257(10) -0.0010(8) -0.0035(8) 0.0033(8)
C22 0.0259(10) 0.0310(11) 0.0234(10) 0.0012(8) 0.0020(8) -0.0036(8)
C9 0.0232(10) 0.0259(10) 0.0295(11) 0.0016(8) 0.0002(8) -0.0030(8)
C23 0.0290(11) 0.0255(11) 0.0389(12) -0.0031(8) -0.0004(9) -0.0091(9)
C24 0.0318(11) 0.0223(11) 0.0343(12) -0.0019(8) -0.0014(8) -0.0003(9)
C18 0.0287(10) 0.0204(10) 0.0255(10) 0.0000(7) 0.0006(8) -0.0038(8)
C8 0.0404(14) 0.0372(13) 0.0300(12) 0.0089(10) 0.0007(10) 0.0044(12)
C10 0.0259(10) 0.0227(10) 0.0259(10) 0.0016(7) -0.0041(8) -0.0001(8)
C31 0.0338(12) 0.0328(12) 0.0321(12) -0.0026(9) 0.0026(9) -0.0065(10)
C7 0.0272(11) 0.0295(11) 0.0352(12) 0.0057(9) 0.0033(9) 0.0035(9)
C12 0.0311(11) 0.0308(12) 0.0315(11) -0.0008(9) -0.0013(8) -0.0003(9)
C29 0.0442(13) 0.0480(14) 0.0288(12) 0.0056(10) 0.0049(10) -0.0035(11)
C27 0.0317(11) 0.0363(12) 0.0317(12) -0.0011(9) 0.0000(9) -0.0048(10)
C30 0.0396(12) 0.0499(14) 0.0289(12) -0.0030(10) -0.0002(10) -0.0065(11)
C13 0.0353(12) 0.0458(14) 0.0388(13) -0.0011(10) 0.0046(10) 0.0049(11)
C16 0.0412(13) 0.0296(12) 0.0405(13) -0.0021(9) 0.0049(10) -0.0036(10)
C5 0.0285(11) 0.0332(13) 0.0564(15) 0.0111(10) 0.0024(11) 0.0028(10)
C28 0.0404(13) 0.0410(13) 0.0375(13) 0.0041(10) 0.0066(10) -0.0111(11)
C1 0.0620(15) 0.0321(13) 0.0304(12) 0.0063(9) -0.0015(10) -0.0014(12)
C3 0.0626(17) 0.0395(14) 0.0462(15) -0.0111(11) 0.0192(13) -0.0148(13)
C4 0.0373(13) 0.0294(13) 0.082(2) 0.0082(12) 0.0153(13) 0.0022(11)
C15 0.0638(17) 0.0320(14) 0.0596(16) -0.0107(11) 0.0133(13) 0.0035(13)
C14 0.0520(16) 0.0443(15) 0.0524(15) -0.0083(11) 0.0136(12) 0.0149(12)
C2 0.0778(19) 0.0510(16) 0.0267(13) 0.0028(11) -0.0046(12) -0.0148(14)
C25 0.0289(12) 0.0420(14) 0.0497(15) -0.0028(12) -0.0039(11) -0.0116(11)

loop_
_atom_type_symbol
_atom_type_description
_atom_type_scat_dispersion_real
_atom_type_scat_dispersion_imag
_atom_type_scat_source
C C 0.0033 0.0016 'International Tables Vol C Tables 4.2.6.8 and 6.1.1.4'
H H 0.0000 0.0000 'International Tables Vol C Tables 4.2.6.8 and 6.1.1.4'
O O 0.0106 0.0060 'International Tables Vol C Tables 4.2.6.8 and 6.1.1.4'
S S 0.1246 0.1234 'International Tables Vol C Tables 4.2.6.8 and 6.1.1.4'
N N 0.0061 0.0033 'International Tables Vol C Tables 4.2.6.8 and 6.1.1.4'

loop_
_geom_angle_atom_site_label_1
_geom_angle_atom_site_label_2
_geom_angle_atom_site_label_3
_geom_angle
C9 S1 C10 101.42(8)
C22 O2 C25 117.68(16)
C9 N1 C8 123.44(17)
C9 N1 C7 119.61(15)
C8 N1 C7 116.78(16)
C17 N2 C26 132.50(16)
C17 N2 C18 95.78(13)
C26 N2 C18 130.64(15)
C21 C20 C19 121.16(18)
O3 C17 N2 132.71(17)
O3 C17 C10 135.43(17)
N2 C17 C10 91.81(14)
C1 C6 C5 118.7(2)
C1 C6 C7 120.90(18)
C5 C6 C7 120.43(19)
C27 C26 C31 120.00(18)
C27 C26 N2 120.09(17)
C31 C26 N2 119.89(17)
C20 C21 C22 120.00(18)
C24 C19 C20 118.15(17)
C24 C19 C18 119.57(17)
C20 C19 C18 122.28(17)
C16 C11 C12 118.40(18)
C16 C11 C10 121.30(17)
C12 C11 C10 120.24(16)
O2 C22 C23 124.64(17)
O2 C22 C21 115.26(16)
C23 C22 C21 120.09(18)
O1 C9 N1 124.82(17)
O1 C9 S1 121.25(14)
N1 C9 S1 113.93(13)
C22 C23 C24 118.95(18)
C19 C24 C23 121.64(19)
N2 C18 C19 117.12(15)
N2 C18 C10 85.56(12)
C19 C18 C10 120.00(15)
C11 C10 C17 113.31(14)
C11 C10 C18 114.28(15)
C17 C10 C18 85.19(13)
C11 C10 S1 106.31(12)
C17 C10 S1 118.58(12)
C18 C10 S1 118.48(12)
C30 C31 C26 119.7(2)
N1 C7 C6 112.02(15)
C13 C12 C11 120.91(19)
C30 C29 C28 119.6(2)
C28 C27 C26 119.43(19)
C29 C30 C31 120.6(2)
C14 C13 C12 120.0(2)
C15 C16 C11 120.4(2)
C4 C5 C6 120.9(2)
C29 C28 C27 120.7(2)
C6 C1 C2 120.6(2)
C2 C3 C4 120.0(2)
C3 C4 C5 119.5(2)
C14 C15 C16 120.6(2)
C13 C14 C15 119.6(2)
C3 C2 C1 120.2(2)

loop_
_geom_bond_atom_site_label_1
_geom_bond_atom_site_label_2
_geom_bond_distance
S1 C9 1.8054(19)
S1 C10 1.8139(18)
O1 C9 1.226(2)
O3 C17 1.208(2)
O2 C22 1.370(2)
O2 C25 1.431(2)
N1 C9 1.343(2)
N1 C8 1.465(3)
N1 C7 1.473(2)
N2 C17 1.372(2)
N2 C26 1.407(2)
N2 C18 1.482(2)
C20 C21 1.377(3)
C20 C19 1.390(3)
C17 C10 1.536(3)
C6 C1 1.378(3)
C6 C5 1.385(3)
C6 C7 1.511(3)
C26 C27 1.390(3)
C26 C31 1.391(3)
C21 C22 1.396(3)
C19 C24 1.385(3)
C19 C18 1.495(3)
C11 C16 1.388(3)
C11 C12 1.397(3)
C11 C10 1.515(3)
C22 C23 1.378(3)
C23 C24 1.401(3)
C18 C10 1.595(2)
C31 C30 1.384(3)
C12 C13 1.384(3)
C29 C30 1.379(3)
C29 C28 1.383(3)
C27 C28 1.387(3)
C13 C14 1.379(3)
C16 C15 1.386(3)
C5 C4 1.385(3)
C1 C2 1.385(3)
C3 C2 1.369(3)
C3 C4 1.381(4)
C15 C14 1.381(4)
